data_7135543
loop_
_publ_author_name
'Dzieszkowski, Krzysztof'
'Krucza&#x142;a, Krzysztof'
'Kijewska, Monika'
'Pawlicki, Mi&#x142;osz'

_publ_section_title
;
 Constraint driven modulation of <i>N</i>,<i>N</i>-diarylamine(s) under
 space limitations imprinted in 7.6.6 defect.
;
_journal_issue 9
_journal_name_full 'Chemical communications (Cambridge, England)'
_journal_page_first 2976
_journal_page_last 2980
_journal_paper_doi 10.1039/d5cc06526g
_journal_volume 62
_journal_year 2026
_chemical_formula_moiety 'C26 H17 N3'
_chemical_formula_sum 'C26 H17 N3'
_chemical_formula_weight 371.42
_space_group_crystal_system monoclinic
_space_group_IT_number 14
_space_group_name_Hall '-P 2yn'
_space_group_name_H-M_alt 'P 1 21/n 1'
_atom_sites_solution_hydrogens mixed
_atom_sites_solution_primary iterative
_audit_creation_date 2024-10-17
_audit_creation_method
;
Olex2 1.5
(compiled 2024.02.16 svn.r378c4104 for OlexSys, GUI svn.r6928)
;
_audit_update_record
;
2024-10-21 deposited with the CCDC.	2026-01-05 downloaded from the CCDC.
;
_cell_angle_alpha 90
_cell_angle_beta 96.426(3)
_cell_angle_gamma 90
_cell_formula_units_Z 4
_cell_length_a 5.9210(4)
_cell_length_b 13.6349(8)
_cell_length_c 22.0309(15)
_cell_measurement_reflns_used 4434
_cell_measurement_temperature 120.00
_cell_measurement_theta_max 27.430
_cell_measurement_theta_min 2.987
_cell_volume 1767.4(2)
_computing_cell_refinement 'SAINT V8.40B (?, 2016)'
_computing_data_reduction 'SAINT V8.40B (?, 2016)'
_computing_molecular_graphics 'Olex2 1.5 (Dolomanov et al., 2009)'
_computing_publication_material 'Olex2 1.5 (Dolomanov et al., 2009)'
_computing_structure_refinement 'SHELXL 2019/3 (Sheldrick, 2015)'
_computing_structure_solution 'olex2.solve 1.5 (Bourhis et al., 2015)'
_diffrn_ambient_temperature 120.00
_diffrn_measured_fraction_theta_full 0.996
_diffrn_measured_fraction_theta_max 0.997
_diffrn_measurement_device_type 'Bruker APEX-II CCD'
_diffrn_measurement_method '\f and \w scans'
_diffrn_radiation_type MoK\a
_diffrn_radiation_wavelength 0.71073
_diffrn_reflns_av_R_equivalents 0.0555
_diffrn_reflns_av_unetI/netI 0.0419
_diffrn_reflns_Laue_measured_fraction_full 0.996
_diffrn_reflns_Laue_measured_fraction_max 0.997
_diffrn_reflns_limit_h_max 7
_diffrn_reflns_limit_h_min -7
_diffrn_reflns_limit_k_max 17
_diffrn_reflns_limit_k_min -17
_diffrn_reflns_limit_l_max 28
_diffrn_reflns_limit_l_min -28
_diffrn_reflns_number 24221
_diffrn_reflns_point_group_measured_fraction_full 0.996
_diffrn_reflns_point_group_measured_fraction_max 0.997
_diffrn_reflns_theta_full 25.242
_diffrn_reflns_theta_max 27.874
_diffrn_reflns_theta_min 2.386
_diffrn_source_current 1.4
_diffrn_source_power 0.07
_diffrn_source_voltage 50.0
_diffrn_standards_number 0
_exptl_absorpt_coefficient_mu 0.083
_exptl_absorpt_correction_T_max 0.7456
_exptl_absorpt_correction_T_min 0.7024
_exptl_absorpt_correction_type multi-scan
_exptl_absorpt_process_details
;
SADABS-2016/2 (Bruker,2016/2) was used for absorption correction.
wR2(int) was 0.1388 before and 0.0570 after correction.
The Ratio of minimum to maximum transmission is 0.9421.
The \l/2 correction factor is Not present.
;
_exptl_crystal_colour blue
_exptl_crystal_colour_primary blue
_exptl_crystal_density_diffrn 1.396
_exptl_crystal_description needle
_exptl_crystal_F_000 776
_exptl_crystal_size_max 0.4
_exptl_crystal_size_mid 0.05
_exptl_crystal_size_min 0.03
_refine_diff_density_max 0.259
_refine_diff_density_min -0.272
_refine_diff_density_rms 0.044
_refine_ls_extinction_method none
_refine_ls_goodness_of_fit_ref 1.028
_refine_ls_hydrogen_treatment mixed
_refine_ls_matrix_type full
_refine_ls_number_parameters 265
_refine_ls_number_reflns 4196
_refine_ls_number_restraints 0
_refine_ls_restrained_S_all 1.028
_refine_ls_R_factor_all 0.0588
_refine_ls_R_factor_gt 0.0439
_refine_ls_shift/su_max 0.000
_refine_ls_shift/su_mean 0.000
_refine_ls_structure_factor_coef Fsqd
_refine_ls_weighting_details 'w=1/[\s^2^(Fo^2^)+(0.0416P)^2^+0.6091P] where P=(Fo^2^+2Fc^2^)/3'
_refine_ls_weighting_scheme calc
_refine_ls_wR_factor_gt 0.0971
_refine_ls_wR_factor_ref 0.1057
_reflns_Friedel_coverage 0.000
_reflns_number_gt 3345
_reflns_number_total 4196
_reflns_threshold_expression 'I > 2\s(I)'
_cod_data_source_file d5cc06526g2.cif
_cod_data_source_block mp_dk_kds496_120_0m
_cod_database_code 7135543
_shelx_shelxl_version_number 2019/3
_shelx_space_group_comment
;
The symmetry employed for this shelxl refinement is uniquely defined
by the following loop, which should always be used as a source of
symmetry information in preference to the above space-group names.
They are only intended as comments.
;
_shelx_estimated_absorpt_t_max 0.998
_shelx_estimated_absorpt_t_min 0.967
_olex2_refinement_description
;
1. Fixed Uiso
 At 1.2 times of:
  All C(H) groups
 At 1.5 times of:
  All N(H) groups
2.a Aromatic/amide H refined with riding coordinates:
 C1(H1A), C2(H2), C82(H82), C83(H83), C75(H75), C91(H91), C92(H92), C102(H102),
  C101(H101), C12(H12), C13(H13), C5(H5), C4(H4), C71(H71), C72(H72), C74(H74)
;
_olex2_submission_special_instructions 'No special instructions were received'

loop_
_space_group_symop_operation_xyz
'x, y, z'
'-x+1/2, y+1/2, -z+1/2'
'-x, -y, -z'
'x-1/2, -y-1/2, z-1/2'

loop_
_atom_site_label
_atom_site_type_symbol
_atom_site_fract_x
_atom_site_fract_y
_atom_site_fract_z
_atom_site_U_iso_or_equiv
_atom_site_adp_type
_atom_site_occupancy
_atom_site_site_symmetry_order
_atom_site_calc_flag
_atom_site_refinement_flags_posn
_atom_site_refinement_flags_adp
_atom_site_refinement_flags_occupancy
_atom_site_disorder_assembly
_atom_site_disorder_group
N1 N 0.48899(19) 0.43730(8) 0.82237(5) 0.0224(3) Uani 1 1 d . . . . .
N2 N 0.43388(18) 0.39272(8) 0.70226(5) 0.0206(2) Uani 1 1 d . . . . .
N3 N 0.77796(19) 0.32678(8) 0.78180(5) 0.0222(3) Uani 1 1 d . . . . .
H1 H 0.635(3) 0.3722(12) 0.7879(7) 0.033 Uiso 1 1 d . U . . .
C1 C 0.9114(2) 0.34484(11) 0.89116(7) 0.0283(3) Uani 1 1 d . . . . .
H1A H 1.030717 0.324817 0.921008 0.034 Uiso 1 1 calc R U . . .
C2 C 0.7469(3) 0.40288(11) 0.91388(6) 0.0290(3) Uani 1 1 d . . . . .
H2 H 0.770575 0.415198 0.956560 0.035 Uiso 1 1 calc R U . . .
C3 C 0.5513(2) 0.44596(10) 0.88325(6) 0.0251(3) Uani 1 1 d . . . . .
C6 C 0.2899(2) 0.48553(10) 0.80806(6) 0.0215(3) Uani 1 1 d . . . . .
C7 C 0.1837(2) 0.49814(9) 0.74804(6) 0.0202(3) Uani 1 1 d . . . . .
C8 C 0.2825(2) 0.46384(9) 0.69424(6) 0.0189(3) Uani 1 1 d . . . . .
C81 C 0.2115(2) 0.51687(9) 0.63666(6) 0.0195(3) Uani 1 1 d . . . . .
C82 C 0.3537(2) 0.52473(10) 0.58999(6) 0.0211(3) Uani 1 1 d . . . . .
H82 H 0.495826 0.491664 0.594062 0.025 Uiso 1 1 calc R U . . .
C83 C 0.2904(2) 0.57971(10) 0.53831(6) 0.0247(3) Uani 1 1 d . . . . .
H83 H 0.389900 0.585327 0.507527 0.030 Uiso 1 1 calc R U . . .
C75 C 0.0795(2) 0.62722(10) 0.53123(6) 0.0277(3) Uani 1 1 d . . . . .
H75 H 0.033144 0.662794 0.494889 0.033 Uiso 1 1 calc R U . . .
C9 C 0.5053(2) 0.33146(9) 0.65932(6) 0.0200(3) Uani 1 1 d . . . . .
C91 C 0.3715(2) 0.30796(10) 0.60362(6) 0.0229(3) Uani 1 1 d . . . . .
H91 H 0.225055 0.336560 0.595134 0.027 Uiso 1 1 calc R U . . .
C92 C 0.4474(3) 0.24540(10) 0.56191(6) 0.0265(3) Uani 1 1 d . . . . .
H92 H 0.354056 0.231233 0.525024 0.032 Uiso 1 1 calc R U . . .
C102 C 0.6637(3) 0.20185(10) 0.57344(7) 0.0282(3) Uani 1 1 d . . . . .
H102 H 0.720713 0.161751 0.543344 0.034 Uiso 1 1 calc R U . . .
C101 C 0.7912(2) 0.21771(10) 0.62832(6) 0.0261(3) Uani 1 1 d . . . . .
H101 H 0.934855 0.186416 0.636160 0.031 Uiso 1 1 calc R U . . .
C10 C 0.7158(2) 0.27940(9) 0.67389(6) 0.0216(3) Uani 1 1 d . . . . .
C11 C 0.8489(2) 0.28272(9) 0.73271(6) 0.0219(3) Uani 1 1 d . . . . .
C12 C 1.0631(2) 0.23630(10) 0.75183(7) 0.0264(3) Uani 1 1 d . . . . .
H12 H 1.153175 0.200180 0.726604 0.032 Uiso 1 1 calc R U . . .
C13 C 1.1130(2) 0.25357(10) 0.81264(7) 0.0286(3) Uani 1 1 d . . . . .
H13 H 1.244458 0.231601 0.837631 0.034 Uiso 1 1 calc R U . . .
C14 C 0.9323(2) 0.31069(10) 0.83218(6) 0.0248(3) Uani 1 1 d . . . . .
C5 C 0.2205(2) 0.52826(10) 0.86358(6) 0.0260(3) Uani 1 1 d . . . . .
H5 H 0.086864 0.565442 0.867036 0.031 Uiso 1 1 calc R U . . .
C4 C 0.3834(3) 0.50475(11) 0.90934(6) 0.0287(3) Uani 1 1 d . . . . .
H4 H 0.386796 0.523448 0.950970 0.034 Uiso 1 1 calc R U . . .
C71 C -0.0306(2) 0.54865(10) 0.73863(6) 0.0230(3) Uani 1 1 d . . . . .
H71 H -0.110325 0.561758 0.772842 0.028 Uiso 1 1 calc R U . . .
C72 C -0.1217(2) 0.57794(10) 0.68284(6) 0.0241(3) Uani 1 1 d . . . . .
H72 H -0.271426 0.603958 0.677595 0.029 Uiso 1 1 calc R U . . .
C73 C 0.0053(2) 0.57025(9) 0.63112(6) 0.0214(3) Uani 1 1 d . . . . .
C74 C -0.0604(2) 0.62234(10) 0.57692(6) 0.0255(3) Uani 1 1 d . . . . .
H74 H -0.203433 0.654614 0.571805 0.031 Uiso 1 1 calc R U . . .

loop_
_atom_site_aniso_label
_atom_site_aniso_U_11
_atom_site_aniso_U_22
_atom_site_aniso_U_33
_atom_site_aniso_U_23
_atom_site_aniso_U_13
_atom_site_aniso_U_12
N1 0.0246(6) 0.0228(6) 0.0195(6) 0.0015(5) 0.0020(4) -0.0009(5)
N2 0.0204(6) 0.0201(6) 0.0214(6) -0.0004(4) 0.0027(4) 0.0019(4)
N3 0.0213(6) 0.0202(6) 0.0246(6) 0.0032(5) 0.0007(5) -0.0001(4)
C1 0.0307(8) 0.0245(7) 0.0276(7) 0.0076(6) -0.0059(6) -0.0053(6)
C2 0.0370(8) 0.0283(8) 0.0205(7) 0.0033(6) -0.0016(6) -0.0065(6)
C3 0.0309(8) 0.0235(7) 0.0208(7) 0.0020(5) 0.0028(6) -0.0072(6)
C6 0.0239(7) 0.0179(6) 0.0236(7) 0.0002(5) 0.0069(5) -0.0027(5)
C7 0.0200(6) 0.0168(6) 0.0242(7) 0.0007(5) 0.0046(5) -0.0020(5)
C8 0.0166(6) 0.0182(6) 0.0218(7) -0.0007(5) 0.0015(5) -0.0020(5)
C81 0.0203(6) 0.0167(6) 0.0207(6) -0.0017(5) -0.0005(5) -0.0010(5)
C82 0.0209(6) 0.0192(6) 0.0230(7) -0.0023(5) 0.0008(5) -0.0006(5)
C83 0.0286(7) 0.0244(7) 0.0211(7) 0.0002(5) 0.0031(5) -0.0036(6)
C75 0.0321(8) 0.0249(7) 0.0243(7) 0.0034(6) -0.0050(6) -0.0016(6)
C9 0.0214(6) 0.0170(6) 0.0223(7) 0.0025(5) 0.0053(5) -0.0004(5)
C91 0.0274(7) 0.0182(6) 0.0233(7) 0.0021(5) 0.0034(5) 0.0006(5)
C92 0.0368(8) 0.0200(7) 0.0228(7) -0.0004(5) 0.0034(6) -0.0018(6)
C102 0.0379(8) 0.0201(7) 0.0288(8) -0.0019(6) 0.0134(6) 0.0021(6)
C101 0.0266(7) 0.0210(7) 0.0326(8) 0.0034(6) 0.0111(6) 0.0041(5)
C10 0.0220(7) 0.0170(6) 0.0267(7) 0.0038(5) 0.0070(5) 0.0000(5)
C11 0.0212(7) 0.0167(6) 0.0282(7) 0.0047(5) 0.0041(5) -0.0009(5)
C12 0.0217(7) 0.0198(7) 0.0378(8) 0.0062(6) 0.0045(6) 0.0018(5)
C13 0.0226(7) 0.0208(7) 0.0408(9) 0.0083(6) -0.0029(6) -0.0006(5)
C14 0.0246(7) 0.0193(7) 0.0293(7) 0.0062(6) -0.0025(6) -0.0036(5)
C5 0.0295(7) 0.0246(7) 0.0253(7) -0.0022(6) 0.0095(6) -0.0024(6)
C4 0.0375(8) 0.0293(8) 0.0200(7) -0.0029(6) 0.0069(6) -0.0067(6)
C71 0.0215(7) 0.0204(7) 0.0283(7) -0.0034(5) 0.0078(5) -0.0005(5)
C72 0.0187(7) 0.0210(7) 0.0324(8) -0.0021(6) 0.0025(5) 0.0009(5)
C73 0.0193(6) 0.0179(6) 0.0264(7) -0.0019(5) -0.0006(5) -0.0020(5)
C74 0.0218(7) 0.0238(7) 0.0293(7) 0.0007(6) -0.0048(6) 0.0007(5)

loop_
_atom_type_symbol
_atom_type_description
_atom_type_scat_dispersion_real
_atom_type_scat_dispersion_imag
_atom_type_scat_source
C C 0.0033 0.0016 'International Tables Vol C Tables 4.2.6.8 and 6.1.1.4'
H H 0.0000 0.0000 'International Tables Vol C Tables 4.2.6.8 and 6.1.1.4'
N N 0.0061 0.0033 'International Tables Vol C Tables 4.2.6.8 and 6.1.1.4'

loop_
_geom_angle_atom_site_label_1
_geom_angle_atom_site_label_2
_geom_angle_atom_site_label_3
_geom_angle
_geom_angle_site_symmetry_1
_geom_angle_site_symmetry_3
_geom_angle_publ_flag
C3 N1 H1 116.2(6) . . ?
C3 N1 C6 108.73(12) . . ?
C6 N1 H1 134.7(6) . . ?
C8 N2 C9 128.02(11) . . ?
C11 N3 H1 133.1(9) . . ?
C11 N3 C14 109.81(12) . . ?
C14 N3 H1 117.0(8) . . ?
C2 C1 H1A 114.3 . . ?
C2 C1 C14 131.47(13) . . ?
C14 C1 H1A 114.3 . . ?
C1 C2 H2 115.1 . . ?
C1 C2 C3 129.71(14) . . ?
C3 C2 H2 115.1 . . ?
N1 C3 C2 123.94(13) . . ?
N1 C3 C4 108.58(12) . . ?
C2 C3 C4 127.48(13) . . ?
N1 C6 C7 124.20(12) . . ?
N1 C6 C5 108.58(12) . . ?
C7 C6 C5 126.98(13) . . ?
C6 C7 C8 123.14(12) . . ?
C6 C7 C71 119.16(12) . . ?
C71 C7 C8 117.69(12) . . ?
N2 C8 C7 117.11(11) . . ?
N2 C8 C81 126.71(12) . . ?
C7 C8 C81 116.07(11) . . ?
C82 C81 C8 121.95(12) . . ?
C82 C81 C73 118.68(12) . . ?
C73 C81 C8 119.00(12) . . ?
C81 C82 H82 119.5 . . ?
C83 C82 C81 121.06(13) . . ?
C83 C82 H82 119.5 . . ?
C82 C83 H83 120.0 . . ?
C82 C83 C75 120.01(13) . . ?
C75 C83 H83 120.0 . . ?
C83 C75 H75 120.0 . . ?
C74 C75 C83 119.93(13) . . ?
C74 C75 H75 120.0 . . ?
N2 C9 C91 123.44(12) . . ?
N2 C9 C10 118.38(12) . . ?
C91 C9 C10 117.81(12) . . ?
C9 C91 H91 119.1 . . ?
C92 C91 C9 121.89(13) . . ?
C92 C91 H91 119.1 . . ?
C91 C92 H92 119.9 . . ?
C91 C92 C102 120.18(13) . . ?
C102 C92 H92 119.9 . . ?
C92 C102 H102 120.2 . . ?
C101 C102 C92 119.54(13) . . ?
C101 C102 H102 120.2 . . ?
C102 C101 H101 118.9 . . ?
C102 C101 C10 122.15(13) . . ?
C10 C101 H101 118.9 . . ?
C9 C10 C11 123.95(12) . . ?
C101 C10 C9 117.89(12) . . ?
C101 C10 C11 118.10(12) . . ?
N3 C11 C10 123.29(12) . . ?
N3 C11 C12 107.80(12) . . ?
C12 C11 C10 128.75(13) . . ?
C11 C12 H12 126.3 . . ?
C13 C12 C11 107.45(13) . . ?
C13 C12 H12 126.3 . . ?
C12 C13 H13 126.2 . . ?
C12 C13 C14 107.67(12) . . ?
C14 C13 H13 126.2 . . ?
N3 C14 C1 125.24(13) . . ?
N3 C14 C13 107.26(12) . . ?
C1 C14 C13 127.50(13) . . ?
C6 C5 H5 126.7 . . ?
C4 C5 C6 106.66(13) . . ?
C4 C5 H5 126.7 . . ?
C3 C4 H4 126.3 . . ?
C5 C4 C3 107.44(12) . . ?
C5 C4 H4 126.3 . . ?
C7 C71 H71 119.0 . . ?
C72 C71 C7 122.03(13) . . ?
C72 C71 H71 119.0 . . ?
C71 C72 H72 119.7 . . ?
C71 C72 C73 120.69(12) . . ?
C73 C72 H72 119.7 . . ?
C81 C73 C72 119.48(12) . . ?
C74 C73 C81 119.15(13) . . ?
C74 C73 C72 121.10(12) . . ?
C75 C74 C73 120.92(13) . . ?
C75 C74 H74 119.5 . . ?
C73 C74 H74 119.5 . . ?

loop_
_geom_bond_atom_site_label_1
_geom_bond_atom_site_label_2
_geom_bond_distance
_geom_bond_site_symmetry_2
_geom_bond_publ_flag
N1 H1 1.503(16) . ?
N1 C3 1.3557(17) . ?
N1 C6 1.3560(17) . ?
N2 C8 1.3190(16) . ?
N2 C9 1.3641(17) . ?
N3 H1 1.068(16) . ?
N3 C11 1.3449(17) . ?
N3 C14 1.3740(17) . ?
C1 H1A 0.9500 . ?
C1 C2 1.391(2) . ?
C1 C14 1.399(2) . ?
C2 H2 0.9500 . ?
C2 C3 1.402(2) . ?
C3 C4 1.445(2) . ?
C6 C7 1.4097(18) . ?
C6 C5 1.4547(18) . ?
C7 C8 1.4564(18) . ?
C7 C71 1.4381(18) . ?
C8 C81 1.4796(18) . ?
C81 C82 1.4040(18) . ?
C81 C73 1.4148(18) . ?
C82 H82 0.9500 . ?
C82 C83 1.3795(18) . ?
C83 H83 0.9500 . ?
C83 C75 1.400(2) . ?
C75 H75 0.9500 . ?
C75 C74 1.375(2) . ?
C9 C91 1.4208(18) . ?
C9 C10 1.4389(18) . ?
C91 H91 0.9500 . ?
C91 C92 1.3661(19) . ?
C92 H92 0.9500 . ?
C92 C102 1.409(2) . ?
C102 H102 0.9500 . ?
C102 C101 1.369(2) . ?
C101 H101 0.9500 . ?
C101 C10 1.4198(19) . ?
C10 C11 1.4402(19) . ?
C11 C12 1.4375(18) . ?
C12 H12 0.9500 . ?
C12 C13 1.360(2) . ?
C13 H13 0.9500 . ?
C13 C14 1.428(2) . ?
C5 H5 0.9500 . ?
C5 C4 1.354(2) . ?
C4 H4 0.9500 . ?
C71 H71 0.9500 . ?
C71 C72 1.3465(19) . ?
C72 H72 0.9500 . ?
C72 C73 1.4376(19) . ?
C73 C74 1.4062(19) . ?
C74 H74 0.9500 . ?

loop_
_geom_torsion_atom_site_label_1
_geom_torsion_atom_site_label_2
_geom_torsion_atom_site_label_3
_geom_torsion_atom_site_label_4
_geom_torsion
_geom_torsion_site_symmetry_1
_geom_torsion_site_symmetry_2
_geom_torsion_site_symmetry_3
_geom_torsion_site_symmetry_4
_geom_torsion_publ_flag
N1 C3 C4 C5 1.41(16) . . . . ?
N1 C6 C7 C8 -2.7(2) . . . . ?
N1 C6 C7 C71 178.46(12) . . . . ?
N1 C6 C5 C4 0.68(15) . . . . ?
N2 C8 C81 C82 -25.1(2) . . . . ?
N2 C8 C81 C73 162.01(13) . . . . ?
N2 C9 C91 C92 -179.25(13) . . . . ?
N2 C9 C10 C101 -178.48(12) . . . . ?
N2 C9 C10 C11 4.42(19) . . . . ?
N3 C11 C12 C13 0.54(15) . . . . ?
C1 C2 C3 N1 -0.3(2) . . . . ?
C1 C2 C3 C4 179.02(14) . . . . ?
C2 C1 C14 N3 -2.4(2) . . . . ?
C2 C1 C14 C13 177.70(15) . . . . ?
C2 C3 C4 C5 -178.03(14) . . . . ?
C3 N1 C6 C7 174.98(12) . . . . ?
C3 N1 C6 C5 0.21(15) . . . . ?
C6 N1 C3 C2 178.49(13) . . . . ?
C6 N1 C3 C4 -0.97(15) . . . . ?
C6 C7 C8 N2 22.28(19) . . . . ?
C6 C7 C8 C81 -154.28(12) . . . . ?
C6 C7 C71 C72 168.37(13) . . . . ?
C6 C5 C4 C3 -1.23(16) . . . . ?
C7 C6 C5 C4 -173.90(13) . . . . ?
C7 C8 C81 C82 151.11(12) . . . . ?
C7 C8 C81 C73 -21.81(17) . . . . ?
C7 C71 C72 C73 -7.6(2) . . . . ?
C8 N2 C9 C91 -25.3(2) . . . . ?
C8 N2 C9 C10 161.81(13) . . . . ?
C8 C7 C71 C72 -10.56(19) . . . . ?
C8 C81 C82 C83 -175.83(12) . . . . ?
C8 C81 C73 C72 4.63(18) . . . . ?
C8 C81 C73 C74 178.74(12) . . . . ?
C81 C82 C83 C75 -1.2(2) . . . . ?
C81 C73 C74 C75 -4.3(2) . . . . ?
C82 C81 C73 C72 -168.52(12) . . . . ?
C82 C81 C73 C74 5.59(18) . . . . ?
C82 C83 C75 C74 2.7(2) . . . . ?
C83 C75 C74 C73 0.1(2) . . . . ?
C9 N2 C8 C7 161.29(12) . . . . ?
C9 N2 C8 C81 -22.6(2) . . . . ?
C9 C91 C92 C102 0.1(2) . . . . ?
C9 C10 C11 N3 7.1(2) . . . . ?
C9 C10 C11 C12 -178.13(13) . . . . ?
C91 C9 C10 C101 8.26(18) . . . . ?
C91 C9 C10 C11 -168.84(12) . . . . ?
C91 C92 C102 C101 4.1(2) . . . . ?
C92 C102 C101 C10 -1.9(2) . . . . ?
C102 C101 C10 C9 -4.3(2) . . . . ?
C102 C101 C10 C11 172.93(13) . . . . ?
C101 C10 C11 N3 -170.00(12) . . . . ?
C101 C10 C11 C12 4.8(2) . . . . ?
C10 C9 C91 C92 -6.36(19) . . . . ?
C10 C11 C12 C13 -174.88(13) . . . . ?
C11 N3 C14 C1 -179.18(13) . . . . ?
C11 N3 C14 C13 0.75(15) . . . . ?
C11 C12 C13 C14 -0.08(15) . . . . ?
C12 C13 C14 N3 -0.39(15) . . . . ?
C12 C13 C14 C1 179.53(14) . . . . ?
C14 N3 C11 C10 174.93(12) . . . . ?
C14 N3 C11 C12 -0.80(15) . . . . ?
C14 C1 C2 C3 -0.9(3) . . . . ?
C5 C6 C7 C8 171.11(13) . . . . ?
C5 C6 C7 C71 -7.8(2) . . . . ?
C71 C7 C8 N2 -158.84(12) . . . . ?
C71 C7 C8 C81 24.60(17) . . . . ?
C71 C72 C73 C81 10.5(2) . . . . ?
C71 C72 C73 C74 -163.44(13) . . . . ?
C72 C73 C74 C75 169.72(13) . . . . ?
C73 C81 C82 C83 -2.89(19) . . . . ?
